data_4513243
loop_
_publ_author_name
'Makhotkina, Olena'
'Lieffrig, Julien'
'Jeannin, Olivier'
'Fourmigu\'e, Marc'
'Aubert, Emmanuel'
'Espinosa, Enrique'

_publ_section_title
;
 Cocrystal or Salt: Solid State-Controlled Iodine Shift in Crystalline
 Halogen-Bonded Systems
;
_journal_issue 7
_journal_name_full 'Crystal Growth &amp; Design'
_journal_page_first 3464
_journal_paper_doi 10.1021/acs.cgd.5b00535
_journal_volume 15
_journal_year 2015
_chemical_formula_moiety 'C13 H11 I N2 O3 S'
_chemical_formula_sum 'C13 H11 I N2 O3 S'
_chemical_formula_weight 402.20
_chemical_name_common N-iodosaccharin/4-picoline
_chemical_name_systematic
; 
 ? 
;
_space_group_IT_number 2
_symmetry_cell_setting triclinic
_symmetry_space_group_name_Hall '-P 1'
_symmetry_space_group_name_H-M 'P -1'
_atom_sites_solution_hydrogens geom
_atom_sites_solution_primary direct
_atom_sites_solution_secondary difmap
_audit_creation_method SHELXL-97
_cell_angle_alpha 106.618(6)
_cell_angle_beta 99.711(8)
_cell_angle_gamma 98.224(3)
_cell_formula_units_Z 2
_cell_length_a 7.8317(5)
_cell_length_b 8.6483(3)
_cell_length_c 11.7431(13)
_cell_measurement_reflns_used 2629
_cell_measurement_temperature 293(2)
_cell_measurement_theta_max 27.49
_cell_measurement_theta_min 3.56
_cell_volume 735.66(10)
_computing_cell_refinement 'Dirax/lsq (Duisenberg & Schreurs, 1989-2000)'
_computing_data_collection 'Collect (Bruker AXS BV, 1997-2004)'
_computing_data_reduction 'EvalCCD (Duisenberg & Schreurs 1990-2000)'
_computing_molecular_graphics 'Ortep-3 for Windows (Farrugia, 1997)'
_computing_publication_material 'WinGX publication routines (Farrugia, 1999)'
_computing_structure_refinement 'SHELXL-97 (Sheldrick, 1997)'
_computing_structure_solution 'SIR92 (Altomare et al., 1993)'
_diffrn_ambient_temperature 293(2)
_diffrn_detector_area_resol_mean 9
_diffrn_measured_fraction_theta_full 0.963
_diffrn_measured_fraction_theta_max 0.963
_diffrn_measurement_device '95mm CCD camera on \k-goniostat'
_diffrn_measurement_device_type KappaCCD
_diffrn_measurement_method CCD
_diffrn_radiation_monochromator 'horizonally mounted graphite crystal'
_diffrn_radiation_source 'fine-focus sealed tube'
_diffrn_radiation_type MoK\a
_diffrn_radiation_wavelength 0.71073
_diffrn_reflns_av_R_equivalents 0.0000
_diffrn_reflns_av_sigmaI/netI 0.0204
_diffrn_reflns_limit_h_max 10
_diffrn_reflns_limit_h_min -10
_diffrn_reflns_limit_k_max 10
_diffrn_reflns_limit_k_min -11
_diffrn_reflns_limit_l_max 15
_diffrn_reflns_limit_l_min 0
_diffrn_reflns_number 3374
_diffrn_reflns_theta_full 27.85
_diffrn_reflns_theta_max 27.85
_diffrn_reflns_theta_min 3.57
_exptl_absorpt_coefficient_mu 2.326
_exptl_absorpt_correction_T_max 0.850
_exptl_absorpt_correction_T_min 0.683
_exptl_absorpt_correction_type multi-scan
_exptl_absorpt_process_details
;
  [Sheldrick, G.M. (2002). SADABS Bruker AXS Inc., Madison, Wisconsin, USA]
;
_exptl_crystal_colour colorless
_exptl_crystal_density_diffrn 1.816
_exptl_crystal_density_method 'not measured'
_exptl_crystal_description prism
_exptl_crystal_F_000 392
_exptl_crystal_size_max 0.25
_exptl_crystal_size_mid 0.14
_exptl_crystal_size_min 0.07
_refine_diff_density_max 0.671
_refine_diff_density_min -0.502
_refine_diff_density_rms 0.086
_refine_ls_extinction_method none
_refine_ls_goodness_of_fit_ref 1.095
_refine_ls_hydrogen_treatment constr
_refine_ls_matrix_type full
_refine_ls_number_parameters 183
_refine_ls_number_reflns 3374
_refine_ls_number_restraints 0
_refine_ls_restrained_S_all 1.095
_refine_ls_R_factor_all 0.0422
_refine_ls_R_factor_gt 0.0288
_refine_ls_shift/su_max 0.001
_refine_ls_shift/su_mean 0.000
_refine_ls_structure_factor_coef Fsqd
_refine_ls_weighting_details 'calc w=1/[\s^2^(Fo^2^)+(0.0287P)^2^+0.5233P] where P=(Fo^2^+2Fc^2^)/3'
_refine_ls_weighting_scheme calc
_refine_ls_wR_factor_gt 0.0635
_refine_ls_wR_factor_ref 0.0679
_reflns_number_gt 2815
_reflns_number_total 3374
_reflns_threshold_expression >2sigma(I)
_cod_data_source_file cg5b00535_si_002.cif
_cod_data_source_block NISac-Pic-RT
_cod_depositor_comments 'Adding full bibliography for 4513240--4513246.cif.'
_cod_original_sg_symbol_H-M P-1
_cod_database_code 4513243

loop_
_symmetry_equiv_pos_as_xyz
'x, y, z'
'-x, -y, -z'

loop_
_atom_site_label
_atom_site_type_symbol
_atom_site_fract_x
_atom_site_fract_y
_atom_site_fract_z
_atom_site_U_iso_or_equiv
_atom_site_adp_type
_atom_site_occupancy
_atom_site_symmetry_multiplicity
_atom_site_calc_flag
_atom_site_refinement_flags
C1 C 0.6586(4) -0.1418(4) 0.8355(3) 0.0382(7) Uani 1 1 d .
C2 C 0.6392(5) -0.1659(4) 0.9443(3) 0.0512(9) Uani 1 1 d .
H2 H 0.6464 -0.0782 1.0140 0.061 Uiso 1 1 calc R
C3 C 0.6082(5) -0.3285(5) 0.9440(4) 0.0557(9) Uani 1 1 d .
H3 H 0.5958 -0.3501 1.0156 0.067 Uiso 1 1 calc R
C4 C 0.5955(5) -0.4575(4) 0.8412(4) 0.0549(9) Uani 1 1 d .
H4 H 0.5762 -0.5645 0.8448 0.066 Uiso 1 1 calc R
C5 C 0.6107(5) -0.4322(4) 0.7321(3) 0.0474(8) Uani 1 1 d .
H5 H 0.5985 -0.5204 0.6618 0.057 Uiso 1 1 calc R
C6 C 0.6448(4) -0.2704(4) 0.7307(3) 0.0365(7) Uani 1 1 d .
C7 C 0.6721(5) -0.2125(4) 0.6263(3) 0.0421(7) Uani 1 1 d .
C8 C 0.8683(5) 0.1421(4) 0.2901(3) 0.0475(8) Uani 1 1 d .
H8 H 0.8783 0.0326 0.2754 0.057 Uiso 1 1 calc R
C9 C 0.9017(5) 0.2184(5) 0.2067(3) 0.0497(8) Uani 1 1 d .
H9 H 0.9354 0.1607 0.1370 0.060 Uiso 1 1 calc R
C10 C 0.8859(4) 0.3805(4) 0.2247(3) 0.0439(8) Uani 1 1 d .
C11 C 0.8376(5) 0.4603(4) 0.3315(3) 0.0496(8) Uani 1 1 d .
H11 H 0.8265 0.5697 0.3484 0.059 Uiso 1 1 calc R
C12 C 0.8065(5) 0.3777(4) 0.4117(3) 0.0475(8) Uani 1 1 d .
H12 H 0.7736 0.4332 0.4824 0.057 Uiso 1 1 calc R
C13 C 0.9191(6) 0.4670(5) 0.1341(4) 0.0644(11) Uani 1 1 d .
H13A H 0.9222 0.5825 0.1690 0.097 Uiso 1 1 calc R
H13B H 0.8260 0.4220 0.0621 0.097 Uiso 1 1 calc R
H13C H 1.0303 0.4519 0.1133 0.097 Uiso 1 1 calc R
N1 N 0.7048(4) -0.0436(3) 0.6609(2) 0.0441(6) Uani 1 1 d .
N2 N 0.8210(4) 0.2217(3) 0.3933(2) 0.0440(6) Uani 1 1 d .
O1 O 0.5667(5) 0.1327(3) 0.8167(3) 0.0799(10) Uani 1 1 d .
O2 O 0.8814(5) 0.1331(3) 0.8689(3) 0.0762(9) Uani 1 1 d .
O3 O 0.6676(4) -0.3011(3) 0.5244(2) 0.0623(7) Uani 1 1 d .
S1 S 0.70722(14) 0.04521(9) 0.80460(8) 0.0489(2) Uani 1 1 d .
I1 I 0.76404(3) 0.09021(3) 0.53209(2) 0.04276(9) Uani 1 1 d .

loop_
_atom_site_aniso_label
_atom_site_aniso_U_11
_atom_site_aniso_U_22
_atom_site_aniso_U_33
_atom_site_aniso_U_23
_atom_site_aniso_U_13
_atom_site_aniso_U_12
C1 0.0528(18) 0.0296(15) 0.0379(16) 0.0149(13) 0.0166(14) 0.0101(13)
C2 0.075(2) 0.0454(19) 0.0401(19) 0.0172(15) 0.0237(18) 0.0136(18)
C3 0.075(3) 0.056(2) 0.054(2) 0.0345(19) 0.0270(19) 0.0194(19)
C4 0.069(2) 0.0392(18) 0.071(3) 0.0317(18) 0.026(2) 0.0139(17)
C5 0.059(2) 0.0305(16) 0.054(2) 0.0134(15) 0.0181(17) 0.0079(15)
C6 0.0464(17) 0.0302(15) 0.0352(16) 0.0108(12) 0.0138(13) 0.0088(13)
C7 0.056(2) 0.0341(16) 0.0369(17) 0.0097(14) 0.0145(15) 0.0106(14)
C8 0.058(2) 0.0402(18) 0.049(2) 0.0159(15) 0.0196(17) 0.0109(15)
C9 0.058(2) 0.054(2) 0.0405(18) 0.0150(16) 0.0211(16) 0.0098(17)
C10 0.0402(17) 0.056(2) 0.0391(18) 0.0236(16) 0.0083(14) 0.0030(15)
C11 0.058(2) 0.0459(19) 0.051(2) 0.0223(16) 0.0159(17) 0.0116(16)
C12 0.059(2) 0.0460(19) 0.0443(19) 0.0177(15) 0.0219(16) 0.0124(16)
C13 0.077(3) 0.074(3) 0.055(2) 0.038(2) 0.021(2) 0.011(2)
N1 0.0720(19) 0.0332(13) 0.0357(14) 0.0164(11) 0.0222(13) 0.0142(13)
N2 0.0479(16) 0.0486(16) 0.0408(15) 0.0206(13) 0.0149(13) 0.0073(13)
O1 0.140(3) 0.0521(16) 0.084(2) 0.0349(15) 0.069(2) 0.0541(18)
O2 0.111(2) 0.0472(15) 0.0516(16) 0.0059(13) 0.0165(16) -0.0214(16)
O3 0.107(2) 0.0431(14) 0.0366(13) 0.0062(11) 0.0266(14) 0.0141(14)
S1 0.0869(7) 0.0260(4) 0.0393(4) 0.0109(3) 0.0288(4) 0.0105(4)
I1 0.04970(14) 0.04401(13) 0.04303(13) 0.02129(10) 0.01767(9) 0.01210(9)

loop_
_atom_type_symbol
_atom_type_description
_atom_type_scat_dispersion_real
_atom_type_scat_dispersion_imag
_atom_type_scat_source
C C 0.0033 0.0016 'International Tables Vol C Tables 4.2.6.8 and 6.1.1.4'
H H 0.0000 0.0000 'International Tables Vol C Tables 4.2.6.8 and 6.1.1.4'
N N 0.0061 0.0033 'International Tables Vol C Tables 4.2.6.8 and 6.1.1.4'
O O 0.0106 0.0060 'International Tables Vol C Tables 4.2.6.8 and 6.1.1.4'
S S 0.1246 0.1234 'International Tables Vol C Tables 4.2.6.8 and 6.1.1.4'
I I -0.4742 1.8119 'International Tables Vol C Tables 4.2.6.8 and 6.1.1.4'

loop_
_geom_angle_atom_site_label_1
_geom_angle_atom_site_label_2
_geom_angle_atom_site_label_3
_geom_angle
C6 C1 C2 122.6(3)
C6 C1 S1 108.8(2)
C2 C1 S1 128.6(3)
C1 C2 C3 116.3(3)
C1 C2 H2 121.8
C3 C2 H2 121.8
C4 C3 C2 121.8(3)
C4 C3 H3 119.1
C2 C3 H3 119.1
C3 C4 C5 121.3(3)
C3 C4 H4 119.3
C5 C4 H4 119.3
C4 C5 C6 117.9(3)
C4 C5 H5 121.1
C6 C5 H5 121.1
C1 C6 C5 119.9(3)
C1 C6 C7 112.4(3)
C5 C6 C7 127.7(3)
O3 C7 N1 124.2(3)
O3 C7 C6 125.2(3)
N1 C7 C6 110.6(3)
N2 C8 C9 121.6(3)
N2 C8 H8 119.2
C9 C8 H8 119.2
C8 C9 C10 120.8(3)
C8 C9 H9 119.6
C10 C9 H9 119.6
C9 C10 C11 116.6(3)
C9 C10 C13 122.1(3)
C11 C10 C13 121.3(3)
C12 C11 C10 119.9(3)
C12 C11 H11 120.0
C10 C11 H11 120.0
N2 C12 C11 123.0(3)
N2 C12 H12 118.5
C11 C12 H12 118.5
C10 C13 H13A 109.5
C10 C13 H13B 109.5
H13A C13 H13B 109.5
C10 C13 H13C 109.5
H13A C13 H13C 109.5
H13B C13 H13C 109.5
C7 N1 S1 113.9(2)
C7 N1 I1 121.4(2)
S1 N1 I1 124.57(14)
C12 N2 C8 118.0(3)
C12 N2 I1 120.9(2)
C8 N2 I1 121.0(2)
O1 S1 O2 117.3(2)
O1 S1 N1 110.95(18)
O2 S1 N1 110.24(17)
O1 S1 C1 111.06(17)
O2 S1 C1 110.57(17)
N1 S1 C1 94.34(14)
N1 I1 N2 178.18(10)

loop_
_geom_bond_atom_site_label_1
_geom_bond_atom_site_label_2
_geom_bond_distance
C1 C6 1.379(4)
C1 C2 1.381(4)
C1 S1 1.760(3)
C2 C3 1.392(5)
C2 H2 0.9300
C3 C4 1.367(5)
C3 H3 0.9300
C4 C5 1.381(5)
C4 H4 0.9300
C5 C6 1.392(4)
C5 H5 0.9300
C6 C7 1.486(4)
C7 O3 1.215(4)
C7 N1 1.372(4)
C8 N2 1.352(4)
C8 C9 1.368(5)
C8 H8 0.9300
C9 C10 1.384(5)
C9 H9 0.9300
C10 C11 1.390(5)
C10 C13 1.500(5)
C11 C12 1.367(5)
C11 H11 0.9300
C12 N2 1.328(4)
C12 H12 0.9300
C13 H13A 0.9600
C13 H13B 0.9600
C13 H13C 0.9600
N1 S1 1.638(3)
N1 I1 2.220(2)
N2 I1 2.305(3)
O1 S1 1.426(3)
O2 S1 1.427(3)

loop_
_geom_torsion_atom_site_label_1
_geom_torsion_atom_site_label_2
_geom_torsion_atom_site_label_3
_geom_torsion_atom_site_label_4
_geom_torsion
C6 C1 C2 C3 1.3(6)
S1 C1 C2 C3 -177.2(3)
C1 C2 C3 C4 -0.8(6)
C2 C3 C4 C5 -0.8(6)
C3 C4 C5 C6 1.9(6)
C2 C1 C6 C5 -0.2(5)
S1 C1 C6 C5 178.5(3)
C2 C1 C6 C7 -179.6(3)
S1 C1 C6 C7 -0.8(4)
C4 C5 C6 C1 -1.4(5)
C4 C5 C6 C7 177.9(3)
C1 C6 C7 O3 179.6(4)
C5 C6 C7 O3 0.4(6)
C1 C6 C7 N1 0.1(4)
C5 C6 C7 N1 -179.2(3)
N2 C8 C9 C10 -0.8(6)
C8 C9 C10 C11 0.9(5)
C8 C9 C10 C13 -179.1(4)
C9 C10 C11 C12 -0.7(5)
C13 C10 C11 C12 179.3(4)
C10 C11 C12 N2 0.4(6)
O3 C7 N1 S1 -178.8(3)
C6 C7 N1 S1 0.8(4)
O3 C7 N1 I1 -2.3(5)
C6 C7 N1 I1 177.3(2)
C11 C12 N2 C8 -0.2(5)
C11 C12 N2 I1 -179.5(3)
C9 C8 N2 C12 0.4(5)
C9 C8 N2 I1 179.7(3)
C7 N1 S1 O1 -115.6(3)
I1 N1 S1 O1 68.0(2)
C7 N1 S1 O2 112.7(3)
I1 N1 S1 O2 -63.7(2)
C7 N1 S1 C1 -1.1(3)
I1 N1 S1 C1 -177.50(19)
C6 C1 S1 O1 115.5(3)
C2 C1 S1 O1 -65.8(4)
C6 C1 S1 O2 -112.4(3)
C2 C1 S1 O2 66.3(4)
C6 C1 S1 N1 1.1(3)
C2 C1 S1 N1 179.8(3)
C7 N1 I1 N2 23(3)
S1 N1 I1 N2 -161(3)
C12 N2 I1 N1 139(3)
C8 N2 I1 N1 -40(3)
